data_2202404
loop_
_publ_author_name
'Liao, Wuping'
'Hu, Chunhua'
'Dronskowski, Richard'

_publ_section_title
;
 Hexaaquabis(dicyanoguanidine)terbium(III) trichloride
;
_journal_issue 12
_journal_name_full 'Acta Crystallographica Section E'
_journal_page_first m1124
_journal_page_last m1126
_journal_paper_doi 10.1107/S1600536803025509
_journal_volume 59
_journal_year 2003
_chemical_formula_iupac '[Tb (C2 H4 N4)2 (H2 O)6], Cl3'
_chemical_formula_moiety 'C4 H20 N8 O6 Tb 3+, 3Cl 1-'
_chemical_formula_sum 'C4 H20 Cl3 N8 O6 Tb'
_chemical_formula_weight 541.55
_chemical_name_systematic
;
Hexaaquabis(dicyanoguanidine)terbium(III) trichloride
;
_space_group_IT_number 43
_symmetry_cell_setting orthorhombic
_symmetry_space_group_name_Hall 'F 2 -2d'
_symmetry_space_group_name_H-M 'F d d 2'
_atom_sites_solution_hydrogens geom
_atom_sites_solution_primary direct
_atom_sites_solution_secondary difmap
_cell_angle_alpha 90.00
_cell_angle_beta 90.00
_cell_angle_gamma 90.00
_cell_formula_units_Z 8
_cell_length_a 29.425(5)
_cell_length_b 9.2613(14)
_cell_length_c 13.690(2)
_cell_measurement_reflns_used 6486
_cell_measurement_temperature 293(2)
_cell_measurement_theta_max 28.29
_cell_measurement_theta_min 2.74
_cell_volume 3730.7(10)
_computing_cell_refinement SMART
_computing_data_collection 'SMART (Bruker, 2001)'
_computing_data_reduction 'SAINT-Plus (Bruker, 1999)'
_computing_molecular_graphics 'PLATON (Spek, 2003)'
_computing_publication_material SHELXTL
_computing_structure_refinement SHELXTL
_computing_structure_solution 'SHELXTL (Sheldrick, 1998)'
_diffrn_ambient_temperature 293(2)
_diffrn_measured_fraction_theta_full 1.000
_diffrn_measured_fraction_theta_max 1.000
_diffrn_measurement_device_type 'Bruker AXS APEX CCD'
_diffrn_measurement_method \w
_diffrn_radiation_monochromator graphite
_diffrn_radiation_source 'fine-focus sealed tube'
_diffrn_radiation_type MoK\a
_diffrn_radiation_wavelength 0.71073
_diffrn_reflns_av_R_equivalents 0.0270
_diffrn_reflns_av_sigmaI/netI 0.0297
_diffrn_reflns_limit_h_max 39
_diffrn_reflns_limit_h_min -39
_diffrn_reflns_limit_k_max 8
_diffrn_reflns_limit_k_min -12
_diffrn_reflns_limit_l_max 17
_diffrn_reflns_limit_l_min -18
_diffrn_reflns_number 6486
_diffrn_reflns_theta_full 28.29
_diffrn_reflns_theta_max 28.29
_diffrn_reflns_theta_min 2.74
_diffrn_standards_decay_% 0
_diffrn_standards_interval_time none
_diffrn_standards_number none
_exptl_absorpt_coefficient_mu 4.255
_exptl_absorpt_correction_T_max 0.808
_exptl_absorpt_correction_T_min 0.290
_exptl_absorpt_correction_type empirical
_exptl_absorpt_process_details '(SADABS; Sheldrick, 1996)'
_exptl_crystal_colour colourless
_exptl_crystal_density_diffrn 1.928
_exptl_crystal_density_method 'not measured'
_exptl_crystal_description prism
_exptl_crystal_F_000 2112
_exptl_crystal_size_max 0.31
_exptl_crystal_size_mid 0.08
_exptl_crystal_size_min 0.05
_refine_diff_density_max 0.427
_refine_diff_density_min -0.600
_refine_ls_abs_structure_details 'Flack (1983)'
_refine_ls_abs_structure_Flack -0.030(13)
_refine_ls_extinction_coef 0.00174(7)
_refine_ls_extinction_expression Fc^*^=kFc[1+0.001xFc^2^\l^3^/sin(2\q)]^-1/4^
_refine_ls_extinction_method SHELXL97
_refine_ls_goodness_of_fit_ref 1.104
_refine_ls_hydrogen_treatment refall
_refine_ls_matrix_type full
_refine_ls_number_parameters 142
_refine_ls_number_reflns 2185
_refine_ls_number_restraints 11
_refine_ls_restrained_S_all 1.101
_refine_ls_R_factor_all 0.0237
_refine_ls_R_factor_gt 0.0222
_refine_ls_shift/su_max 0.000
_refine_ls_shift/su_mean 0.000
_refine_ls_structure_factor_coef Fsqd
_refine_ls_weighting_details 'calc w = 1/[\s^2^(Fo^2^)+(0.0315P)^2^] where P = (Fo^2^+2Fc^2^)/3'
_refine_ls_weighting_scheme calc
_refine_ls_wR_factor_gt 0.0541
_refine_ls_wR_factor_ref 0.0548
_reflns_number_gt 2065
_reflns_number_total 2185
_reflns_threshold_expression I>2\s(I)
_cod_data_source_file bt6375.cif
_cod_data_source_block I
_cod_original_cell_volume 3730.6(10)
_cod_database_code 2202404
_cod_database_fobs_code 2202404

loop_
_symmetry_equiv_pos_as_xyz
'x, y, z'
'-x, -y, z'
'x+1/4, -y+1/4, z+1/4'
'-x+1/4, y+1/4, z+1/4'
'x, y+1/2, z+1/2'
'-x, -y+1/2, z+1/2'
'x+1/4, -y+3/4, z+3/4'
'-x+1/4, y+3/4, z+3/4'
'x+1/2, y, z+1/2'
'-x+1/2, -y, z+1/2'
'x+3/4, -y+1/4, z+3/4'
'-x+3/4, y+1/4, z+3/4'
'x+1/2, y+1/2, z'
'-x+1/2, -y+1/2, z'
'x+3/4, -y+3/4, z+1/4'
'-x+3/4, y+3/4, z+1/4'

loop_
_atom_site_label
_atom_site_fract_x
_atom_site_fract_y
_atom_site_fract_z
_atom_site_U_iso_or_equiv
_atom_site_adp_type
_atom_site_calc_flag
_atom_site_refinement_flags
_atom_site_occupancy
_atom_site_disorder_assembly
_atom_site_disorder_group
_atom_site_type_symbol
Tb 0.0000 0.0000 0.10089(3) 0.01999(9) Uani d S 1 . . Tb
Cl1 0.16603(4) -0.02478(13) 0.12593(7) 0.0356(2) Uani d . 1 . . Cl
Cl2 0.0000 0.5000 0.1976(2) 0.0492(5) Uani d S 1 . . Cl
O1 0.04611(10) 0.1990(3) 0.1609(2) 0.0318(6) Uani d D 1 . . O
H11 0.0568(18) 0.199(7) 0.216(2) 0.048(16) Uiso d D 1 . . H
H12 0.032(2) 0.275(5) 0.155(6) 0.07(2) Uiso d D 1 . . H
O2 0.00361(10) 0.1841(5) -0.0176(3) 0.0485(11) Uani d D 1 . . O
H21 0.0287(11) 0.214(6) -0.033(4) 0.042(16) Uiso d D 1 . . H
H22 -0.016(2) 0.200(9) -0.059(5) 0.07(2) Uiso d D 1 . . H
O3 0.07309(11) -0.0297(4) 0.0302(3) 0.0350(7) Uani d D 1 . . O
H31 0.079(2) -0.092(6) -0.010(4) 0.059(18) Uiso d D 1 . . H
H32 0.0965(15) -0.026(7) 0.062(5) 0.06(2) Uiso d D 1 . . H
C1 0.06201(13) -0.1393(5) 0.3052(3) 0.0287(8) Uani d . 1 . . C
C2 0.12159(13) -0.1881(4) 0.4076(3) 0.0285(8) Uani d . 1 . . C
N1 0.04525(11) -0.1007(4) 0.2344(3) 0.0354(8) Uani d . 1 . . N
N2 0.07682(12) -0.1836(5) 0.3896(3) 0.0358(8) Uani d . 1 . . N
N3 0.15310(12) -0.1520(5) 0.3449(3) 0.0439(10) Uani d D 1 . . N
H33 0.1797(9) -0.156(5) 0.369(4) 0.039(14) Uiso d D 1 . . H
H34 0.1485(19) -0.120(6) 0.287(2) 0.050(16) Uiso d D 1 . . H
N4 0.13413(16) -0.2305(5) 0.4966(4) 0.0440(11) Uani d D 1 . . N
H41 0.1621(10) -0.254(6) 0.507(7) 0.06(2) Uiso d D 1 . . H
H42 0.116(2) -0.232(6) 0.545(4) 0.05(2) Uiso d D 1 . . H

loop_
_atom_site_aniso_label
_atom_site_aniso_U_11
_atom_site_aniso_U_22
_atom_site_aniso_U_33
_atom_site_aniso_U_12
_atom_site_aniso_U_13
_atom_site_aniso_U_23
Tb 0.01711(11) 0.02478(12) 0.01808(12) -0.00021(10) 0.000 0.000
Cl1 0.0266(5) 0.0518(6) 0.0284(6) -0.0048(4) -0.0025(3) -0.0053(5)
Cl2 0.0298(8) 0.0351(9) 0.0825(16) 0.0034(6) 0.000 0.000
O1 0.0363(16) 0.0269(15) 0.0322(16) -0.0005(12) -0.0099(13) -0.0014(13)
O2 0.0232(16) 0.073(3) 0.050(2) -0.0123(16) -0.0092(14) 0.037(2)
O3 0.0196(14) 0.0504(19) 0.0352(18) 0.0024(13) 0.0000(12) -0.0114(15)
C1 0.0239(18) 0.031(2) 0.031(2) -0.0048(15) 0.0011(15) 0.0074(16)
C2 0.0295(19) 0.0258(18) 0.0301(19) -0.0023(15) -0.0072(15) 0.0067(16)
N1 0.0309(17) 0.040(2) 0.0353(19) -0.0024(15) -0.0085(15) 0.0104(16)
N2 0.0291(18) 0.046(2) 0.033(2) -0.0032(15) -0.0023(14) 0.0156(18)
N3 0.0256(17) 0.064(3) 0.042(2) -0.0072(17) -0.0039(17) 0.018(2)
N4 0.035(2) 0.055(3) 0.042(3) 0.0040(18) -0.0104(19) 0.0144(19)

loop_
_atom_type_symbol
_atom_type_description
_atom_type_scat_dispersion_real
_atom_type_scat_dispersion_imag
_atom_type_scat_source
C C 0.0033 0.0016 'International Tables Vol C Tables 4.2.6.8 and 6.1.1.4'
H H 0.0000 0.0000 'International Tables Vol C Tables 4.2.6.8 and 6.1.1.4'
N N 0.0061 0.0033 'International Tables Vol C Tables 4.2.6.8 and 6.1.1.4'
Cl Cl 0.1484 0.1585 'International Tables Vol C Tables 4.2.6.8 and 6.1.1.4'
Tb Tb -0.1723 4.1537 'International Tables Vol C Tables 4.2.6.8 and 6.1.1.4'
O O 0.0106 0.0060 'International Tables Vol C Tables 4.2.6.8 and 6.1.1.4'

loop_
_geom_angle_atom_site_label_1
_geom_angle_atom_site_label_2
_geom_angle_atom_site_label_3
_geom_angle_site_symmetry_1
_geom_angle_site_symmetry_3
_geom_angle
_geom_angle_publ_flag
O2 Tb O2 2 . 93.0(3) yes
O2 Tb O3 2 2 76.25(13) ?
O2 Tb O3 . 2 71.12(11) ?
O2 Tb O3 2 . 71.12(11) ?
O2 Tb O3 . . 76.25(13) ?
O3 Tb O3 2 . 131.88(17) yes
O2 Tb O1 2 . 143.75(11) ?
O2 Tb O1 . . 70.06(13) ?
O3 Tb O1 2 . 123.74(12) ?
O3 Tb O1 . . 73.75(12) ?
O2 Tb O1 2 2 70.06(13) ?
O2 Tb O1 . 2 143.75(12) ?
O3 Tb O1 2 2 73.75(12) ?
O3 Tb O1 . 2 123.74(12) ?
O1 Tb O1 . 2 140.49(16) yes
O2 Tb N1 2 . 105.24(16) ?
O2 Tb N1 . . 139.99(12) yes
O3 Tb N1 2 . 147.33(12) ?
O3 Tb N1 . . 76.55(13) yes
O1 Tb N1 . . 74.50(11) yes
O1 Tb N1 2 . 76.24(11) ?
O2 Tb N1 2 2 139.99(12) ?
O2 Tb N1 . 2 105.24(16) ?
O3 Tb N1 2 2 76.55(13) ?
O3 Tb N1 . 2 147.33(12) ?
O1 Tb N1 . 2 76.24(11) ?
O1 Tb N1 2 2 74.50(11) ?
N1 Tb N1 . 2 83.32(19) yes
Tb O1 H11 . . 122(4) ?
Tb O1 H12 . . 110(6) ?
H11 O1 H12 . . 107(7) ?
Tb O2 H21 . . 118(4) ?
Tb O2 H22 . . 125(6) ?
H21 O2 H22 . . 113(8) ?
Tb O3 H31 . . 123(4) ?
Tb O3 H32 . . 123(5) ?
H31 O3 H32 . . 102(6) ?
N1 C1 N2 . . 174.0(4) ?
N3 C2 N4 . . 118.7(4) ?
N3 C2 N2 . . 124.6(4) ?
N4 C2 N2 . . 116.7(4) ?
C1 N1 Tb . . 170.5(4) ?
C1 N2 C2 . . 120.2(4) ?
C2 N3 H33 . . 113(4) ?
C2 N3 H34 . . 126(4) ?
H33 N3 H34 . . 121(5) ?
C2 N4 H41 . . 119(6) ?
C2 N4 H42 . . 123(5) ?
H41 N4 H42 . . 117(8) ?

loop_
_geom_bond_atom_site_label_1
_geom_bond_atom_site_label_2
_geom_bond_site_symmetry_2
_geom_bond_distance
_geom_bond_publ_flag
Tb O1 . 2.432(3) yes
Tb O1 2 2.432(3) ?
Tb O2 . 2.356(4) yes
Tb O2 2 2.356(4) ?
Tb O3 . 2.374(3) yes
Tb O3 2 2.374(3) ?
Tb N1 . 2.446(4) yes
Tb N1 2 2.446(4) ?
O1 H11 . 0.82(2) ?
O1 H12 . 0.82(2) ?
O2 H21 . 0.82(2) ?
O2 H22 . 0.82(2) ?
O3 H31 . 0.81(2) ?
O3 H32 . 0.81(2) ?
C1 N1 . 1.145(5) ?
C1 N2 . 1.301(5) ?
C2 N2 . 1.341(5) ?
C2 N3 . 1.307(5) ?
C2 N4 . 1.332(6) ?
N3 H33 . 0.853(19) ?
N3 H34 . 0.86(2) ?
N4 H41 . 0.86(2) ?
N4 H42 . 0.85(2) ?

loop_
_geom_hbond_atom_site_label_D
_geom_hbond_atom_site_label_H
_geom_hbond_atom_site_label_A
_geom_hbond_site_symmetry_A
_geom_hbond_distance_DH
_geom_hbond_distance_HA
_geom_hbond_distance_DA
_geom_hbond_angle_DHA
_geom_hbond_publ_flag
O1 H11 Cl1 4 0.82(2) 2.34(2) 3.156(3) 174(6) yes
O1 H12 Cl2 . 0.82(2) 2.36(3) 3.141(3) 159(8) yes
O2 H21 N2 5_554 0.82(2) 2.00(3) 2.785(5) 160(6) yes
O2 H22 Cl1 11_454 0.82(2) 2.29(4) 3.077(3) 159(8) yes
O3 H31 Cl1 8_544 0.81(2) 2.31(2) 3.117(4) 172(6) yes
O3 H32 Cl1 . 0.81(2) 2.23(2) 3.033(3) 171(7) yes
N3 H33 Cl2 3 0.853(19) 2.49(2) 3.306(4) 161(4) yes
N3 H34 Cl1 . 0.86(2) 2.43(3) 3.243(5) 159(5) yes
N4 H41 Cl2 3 0.86(2) 2.71(5) 3.480(5) 149(7) yes
N4 H42 O1 5_545 0.85(2) 2.67(3) 3.492(6) 161(6) yes
